data_7030348
loop_
_publ_author_name
'Degtyarenko, Anna S.'
'Handke, Marcel'
'Kr\"amer, Karl W'
'Liu, Shi-Xia'
'Decurtins, Silvio'
'Rusanov, Eduard B.'
'Thompson, Laurence K.'
'Krautscheid, Harald'
'Domasevitch, Konstantin V.'

_publ_section_title
;
 Mixed-ligand hydroxocopper(ii)/pyridazine clusters embedded into 3D
 framework lattices.
;
_journal_issue 22
_journal_name_full 'Dalton transactions (Cambridge, England : 2003)'
_journal_page_first 8530
_journal_page_last 8542
_journal_paper_doi 10.1039/c4dt00174e
_journal_volume 43
_journal_year 2014
_chemical_formula_moiety 'C68 H62 Cu5 N8 O20, 5(H2 O)'
_chemical_formula_sum 'C68 H72 Cu5 N8 O25'
_chemical_formula_weight 1719.04
_chemical_name_systematic
;
Poly[bis-[\m~4~-[1,3-bis(pyridazin-4-yl)adamantane-\k^4^N1:N2:N3:N4)]]-
tetrakis-[\m~2~-(1,3-benzenedicarboxylato)]-di(\m~2~-hydroxido)-
diaquapentacopper(II)] pentahydrate
;
_space_group_IT_number 14
_space_group_name_Hall '-P 2yn'
_symmetry_cell_setting monoclinic
_symmetry_Int_Tables_number 14
_symmetry_space_group_name_Hall '-P 2yn'
_symmetry_space_group_name_H-M 'P 1 21/n 1'
_atom_sites_solution_hydrogens geom
_atom_sites_solution_primary direct
_atom_sites_solution_secondary difmap
_audit_creation_method SHELXL-97
_cell_angle_alpha 90.00
_cell_angle_beta 104.897(5)
_cell_angle_gamma 90.00
_cell_formula_units_Z 2
_cell_length_a 10.0322(6)
_cell_length_b 18.4439(9)
_cell_length_c 19.0354(12)
_cell_measurement_reflns_used 8000
_cell_measurement_temperature 105(2)
_cell_measurement_theta_max 28.54
_cell_measurement_theta_min 1.56
_cell_volume 3403.8(3)
_computing_cell_refinement 'IPDS Software (Stoe & Cie, 2000)'
_computing_data_collection 'IPDS Software (Stoe & Cie, 2000)'
_computing_data_reduction 'IPDS Software (Stoe & Cie, 2000)'
_computing_molecular_graphics 'Diamond 2.1e (Brandenburg, 1999)'
_computing_publication_material 'WinGX 1.70.01 (Farrugia, 1999)'
_computing_structure_refinement 'SHELXL-97 (Sheldrick, 2008)'
_computing_structure_solution 'SHELXS-97 (Sheldrick, 2008)'
_diffrn_ambient_temperature 105(2)
_diffrn_measured_fraction_theta_full 0.981
_diffrn_measured_fraction_theta_max 0.981
_diffrn_measurement_device_type 'Stoe Imaging plate diffraction system'
_diffrn_measurement_method '\f oscillation scans'
_diffrn_radiation_monochromator graphite
_diffrn_radiation_source 'fine-focus sealed tube'
_diffrn_radiation_type MoK\a
_diffrn_radiation_wavelength 0.71073
_diffrn_reflns_av_R_equivalents 0.0456
_diffrn_reflns_av_sigmaI/netI 0.0460
_diffrn_reflns_limit_h_max 13
_diffrn_reflns_limit_h_min -13
_diffrn_reflns_limit_k_max 24
_diffrn_reflns_limit_k_min -24
_diffrn_reflns_limit_l_max 25
_diffrn_reflns_limit_l_min -25
_diffrn_reflns_number 29554
_diffrn_reflns_theta_full 28.54
_diffrn_reflns_theta_max 28.54
_diffrn_reflns_theta_min 1.56
_diffrn_standards_decay_% 0
_exptl_absorpt_coefficient_mu 1.627
_exptl_absorpt_correction_T_max 0.7583
_exptl_absorpt_correction_T_min 0.7262
_exptl_absorpt_correction_type numerical
_exptl_absorpt_process_details 'X-RED (Stoe & Cie, 2001) and X-SHAPE (Stoe & Cie, 1999)'
_exptl_crystal_colour green-blue
_exptl_crystal_density_diffrn 1.677
_exptl_crystal_density_method 'not measured'
_exptl_crystal_description prism
_exptl_crystal_F_000 1762
_exptl_crystal_size_max 0.21
_exptl_crystal_size_mid 0.20
_exptl_crystal_size_min 0.18
_refine_diff_density_max 0.534
_refine_diff_density_min -0.553
_refine_diff_density_rms 0.077
_refine_ls_extinction_method none
_refine_ls_goodness_of_fit_ref 0.902
_refine_ls_hydrogen_treatment constr
_refine_ls_matrix_type full
_refine_ls_number_parameters 502
_refine_ls_number_reflns 8508
_refine_ls_number_restraints 0
_refine_ls_restrained_S_all 0.902
_refine_ls_R_factor_all 0.0487
_refine_ls_R_factor_gt 0.0319
_refine_ls_shift/su_max 0.001
_refine_ls_shift/su_mean 0.000
_refine_ls_structure_factor_coef Fsqd
_refine_ls_weighting_details 'calc w=1/[\s^2^(Fo^2^)+(0.0493P)^2^+0.0000P] where P=(Fo^2^+2Fc^2^)/3'
_refine_ls_weighting_scheme calc
_refine_ls_wR_factor_gt 0.0764
_refine_ls_wR_factor_ref 0.0805
_reflns_number_gt 6319
_reflns_number_total 8508
_reflns_threshold_expression >2sigma(I)
_cod_data_source_file c4dt00174e2.cif
_cod_data_source_block (4b)
_cod_depositor_comments
;Adding full bibliography for 7030344--7030349.cif.

The following automatic conversions were performed:

data name '_iucr_refine_instruction_details' was replaced with
'_iucr_refine_instructions_details' as specified in the replacement
file 'data/replacement-values/replacement_tags.lst'.

Automatic conversion script
Id: cif_correct_tags 9268 2022-04-12 08:56:07Z antanas 
;
_cod_original_sg_symbol_H-M 'P 21/n'
_cod_database_code 7030348

loop_
_symmetry_equiv_pos_as_xyz
'x, y, z'
'-x+1/2, y+1/2, -z+1/2'
'-x, -y, -z'
'x-1/2, -y-1/2, z-1/2'

loop_
_atom_site_label
_atom_site_type_symbol
_atom_site_fract_x
_atom_site_fract_y
_atom_site_fract_z
_atom_site_U_iso_or_equiv
_atom_site_adp_type
_atom_site_occupancy
_atom_site_symmetry_multiplicity
_atom_site_calc_flag
_atom_site_refinement_flags
Cu1 Cu 0.5000 0.5000 0.5000 0.01918(8) Uani 1 2 d S
Cu2 Cu 0.70003(3) 0.410473(15) 0.426112(15) 0.02206(7) Uani 1 1 d .
Cu3 Cu 0.69691(2) 0.380100(15) 0.254123(15) 0.02023(7) Uani 1 1 d .
O1 O 0.59573(15) 0.49525(8) 0.42504(8) 0.0220(3) Uani 1 1 d .
H1H H 0.6275 0.5357 0.4151 0.033 Uiso 1 1 d R
O2 O 0.82966(16) 0.45509(9) 0.37358(9) 0.0292(4) Uani 1 1 d .
H1W H 0.7898 0.4889 0.3457 0.044 Uiso 1 1 d R
H2W H 0.9042 0.4447 0.3622 0.044 Uiso 1 1 d R
O3 O 0.80430(15) 0.32189(8) 0.43446(8) 0.0237(3) Uani 1 1 d .
O4 O 0.74838(15) 0.29334(9) 0.31562(9) 0.0245(3) Uani 1 1 d .
O5 O 0.75309(17) 0.04497(9) 0.23703(9) 0.0292(4) Uani 1 1 d .
O6 O 0.85056(15) -0.04112(8) 0.31717(9) 0.0245(3) Uani 1 1 d .
O7 O 0.50646(14) 0.37624(9) 0.26292(9) 0.0231(3) Uani 1 1 d .
O8 O 0.51829(16) 0.30668(10) 0.16962(10) 0.0309(4) Uani 1 1 d .
O9 O 0.03425(17) 0.38254(10) 0.33392(11) 0.0343(4) Uani 1 1 d .
O10 O -0.13022(16) 0.37256(11) 0.22953(10) 0.0385(5) Uani 1 1 d .
O11W O 0.6980(5) 0.2784(4) 0.0868(3) 0.0389(12) Uani 0.40 1 d P
O12W O 0.6575(4) 0.2352(2) 0.08348(19) 0.0381(8) Uani 0.60 1 d P
O21W O 0.7688(8) 0.1304(4) 0.1140(4) 0.0475(16) Uani 0.40 1 d P
O22W O 0.8385(4) 0.1224(2) 0.1330(2) 0.0325(8) Uani 0.60 1 d P
O3W O 0.7700(4) 0.3770(2) 0.08232(17) 0.0329(8) Uani 0.50 1 d P
N1 N 0.42663(18) 0.38652(11) 0.45674(10) 0.0238(4) Uani 1 1 d .
N2 N 0.51858(18) 0.34861(10) 0.43032(10) 0.0224(4) Uani 1 1 d .
N3 N 0.27679(18) 0.07720(10) 0.04615(10) 0.0232(4) Uani 1 1 d .
N4 N 0.17881(18) 0.04879(10) 0.07429(10) 0.0225(4) Uani 1 1 d .
C1 C 0.3096(2) 0.35456(14) 0.45892(13) 0.0269(5) Uani 1 1 d .
H1 H 0.2445 0.3820 0.4763 0.032 Uiso 1 1 calc R
C2 C 0.2759(2) 0.28315(14) 0.43729(12) 0.0268(5) Uani 1 1 d .
H2 H 0.1909 0.2625 0.4405 0.032 Uiso 1 1 calc R
C3 C 0.3692(2) 0.24316(13) 0.41115(12) 0.0229(4) Uani 1 1 d .
C4 C 0.4901(2) 0.28125(12) 0.40833(12) 0.0238(4) Uani 1 1 d .
H4 H 0.5558 0.2564 0.3891 0.029 Uiso 1 1 calc R
C5 C 0.3915(2) 0.10241(13) 0.09148(13) 0.0265(5) Uani 1 1 d .
H5 H 0.4623 0.1207 0.0715 0.032 Uiso 1 1 calc R
C6 C 0.4128(2) 0.10328(13) 0.16675(13) 0.0261(5) Uani 1 1 d .
H6 H 0.4969 0.1208 0.1973 0.031 Uiso 1 1 calc R
C7 C 0.3085(2) 0.07799(12) 0.19595(12) 0.0222(4) Uani 1 1 d .
C8 C 0.1928(2) 0.04904(12) 0.14535(12) 0.0225(4) Uani 1 1 d .
H8 H 0.1210 0.0286 0.1632 0.027 Uiso 1 1 calc R
C9 C 0.3483(2) 0.16446(13) 0.38674(12) 0.0229(4) Uani 1 1 d .
C10 C 0.3362(2) 0.16007(12) 0.30397(12) 0.0219(4) Uani 1 1 d .
H10A H 0.4206 0.1803 0.2937 0.026 Uiso 1 1 calc R
H10B H 0.2567 0.1895 0.2774 0.026 Uiso 1 1 calc R
C11 C 0.3166(2) 0.08040(12) 0.27676(12) 0.0219(4) Uani 1 1 d .
C12 C 0.4419(2) 0.03562(13) 0.31892(12) 0.0253(5) Uani 1 1 d .
H12A H 0.4314 -0.0154 0.3023 0.030 Uiso 1 1 calc R
H12B H 0.5273 0.0551 0.3092 0.030 Uiso 1 1 calc R
C13 C 0.4528(2) 0.03889(13) 0.40079(13) 0.0280(5) Uani 1 1 d .
H13 H 0.5338 0.0094 0.4274 0.034 Uiso 1 1 calc R
C14 C 0.4725(2) 0.11763(13) 0.42720(13) 0.0259(5) Uani 1 1 d .
H14A H 0.5585 0.1373 0.4183 0.031 Uiso 1 1 calc R
H14B H 0.4810 0.1194 0.4802 0.031 Uiso 1 1 calc R
C15 C 0.2156(2) 0.13234(14) 0.40086(13) 0.0273(5) Uani 1 1 d .
H15A H 0.2209 0.1347 0.4535 0.033 Uiso 1 1 calc R
H15B H 0.1350 0.1612 0.3746 0.033 Uiso 1 1 calc R
C16 C 0.1974(2) 0.05361(14) 0.37526(13) 0.0279(5) Uani 1 1 d .
H16 H 0.1114 0.0337 0.3853 0.033 Uiso 1 1 calc R
C17 C 0.1845(2) 0.05012(13) 0.29353(12) 0.0241(4) Uani 1 1 d .
H17A H 0.1037 0.0788 0.2672 0.029 Uiso 1 1 calc R
H17B H 0.1703 -0.0008 0.2767 0.029 Uiso 1 1 calc R
C18 C 0.3208(3) 0.00787(14) 0.41574(13) 0.0317(5) Uani 1 1 d .
H18A H 0.3081 -0.0431 0.3990 0.038 Uiso 1 1 calc R
H18B H 0.3281 0.0088 0.4686 0.038 Uiso 1 1 calc R
C19 C 0.7953(2) 0.27889(12) 0.38179(12) 0.0212(4) Uani 1 1 d .
C20 C 0.8109(2) 0.02340(12) 0.30026(12) 0.0232(4) Uani 1 1 d .
C21 C 0.8334(2) 0.20144(12) 0.40044(12) 0.0219(4) Uani 1 1 d .
C22 C 0.8127(2) 0.15035(12) 0.34518(12) 0.0218(4) Uani 1 1 d .
H22 H 0.7836 0.1656 0.2959 0.026 Uiso 1 1 calc R
C23 C 0.8341(2) 0.07716(12) 0.36131(13) 0.0231(4) Uani 1 1 d .
C24 C 0.8761(2) 0.05559(13) 0.43398(13) 0.0270(5) Uani 1 1 d .
H24 H 0.8894 0.0056 0.4455 0.032 Uiso 1 1 calc R
C25 C 0.8986(2) 0.10623(13) 0.48939(13) 0.0282(5) Uani 1 1 d .
H25 H 0.9283 0.0910 0.5386 0.034 Uiso 1 1 calc R
C26 C 0.8778(2) 0.17956(13) 0.47285(12) 0.0236(4) Uani 1 1 d .
H26 H 0.8937 0.2146 0.5107 0.028 Uiso 1 1 calc R
C27 C 0.4521(2) 0.33401(12) 0.21043(12) 0.0234(4) Uani 1 1 d .
C28 C -0.0083(2) 0.36300(13) 0.27007(15) 0.0291(5) Uani 1 1 d .
C29 C 0.3019(2) 0.31638(12) 0.19796(12) 0.0224(4) Uani 1 1 d .
C30 C 0.2236(2) 0.34499(12) 0.24236(13) 0.0231(4) Uani 1 1 d .
H30 H 0.2648 0.3768 0.2811 0.028 Uiso 1 1 calc R
C31 C 0.0846(2) 0.32664(13) 0.22944(14) 0.0267(5) Uani 1 1 d .
C32 C 0.0279(2) 0.27613(14) 0.17552(15) 0.0334(6) Uani 1 1 d .
H32 H -0.0653 0.2614 0.1687 0.040 Uiso 1 1 calc R
C33 C 0.1054(2) 0.24726(14) 0.13187(15) 0.0340(6) Uani 1 1 d .
H33 H 0.0657 0.2131 0.0951 0.041 Uiso 1 1 calc R
C34 C 0.2413(2) 0.26844(13) 0.14225(13) 0.0279(5) Uani 1 1 d .
H34 H 0.2939 0.2502 0.1112 0.033 Uiso 1 1 calc R

loop_
_atom_site_aniso_label
_atom_site_aniso_U_11
_atom_site_aniso_U_22
_atom_site_aniso_U_33
_atom_site_aniso_U_23
_atom_site_aniso_U_13
_atom_site_aniso_U_12
Cu1 0.02086(16) 0.02005(18) 0.01663(17) 0.00001(15) 0.00483(13) 0.00309(13)
Cu2 0.02615(13) 0.01929(13) 0.02275(14) 0.00178(11) 0.00994(10) 0.00464(10)
Cu3 0.01685(12) 0.02107(14) 0.02305(14) 0.00345(11) 0.00561(10) 0.00135(9)
O1 0.0261(7) 0.0194(7) 0.0225(8) 0.0008(6) 0.0099(6) 0.0041(6)
O2 0.0264(8) 0.0284(9) 0.0370(9) 0.0106(8) 0.0156(7) 0.0065(6)
O3 0.0269(7) 0.0199(8) 0.0249(8) -0.0005(7) 0.0080(6) 0.0042(6)
O4 0.0266(7) 0.0220(8) 0.0232(8) 0.0042(6) 0.0035(6) 0.0023(6)
O5 0.0367(8) 0.0257(9) 0.0233(8) -0.0020(7) 0.0044(7) -0.0006(7)
O6 0.0230(7) 0.0211(8) 0.0277(8) -0.0048(7) 0.0036(6) 0.0023(6)
O7 0.0185(7) 0.0246(8) 0.0273(8) 0.0006(7) 0.0075(6) 0.0002(6)
O8 0.0262(8) 0.0358(10) 0.0340(9) -0.0020(8) 0.0137(7) 0.0019(7)
O9 0.0257(8) 0.0357(10) 0.0433(11) -0.0013(9) 0.0121(8) 0.0048(7)
O10 0.0205(8) 0.0602(13) 0.0383(10) 0.0192(9) 0.0138(7) 0.0122(8)
O11W 0.032(2) 0.057(4) 0.027(2) -0.003(3) 0.007(2) 0.015(2)
O12W 0.0381(18) 0.043(2) 0.0326(18) -0.0081(17) 0.0082(14) 0.0100(16)
O21W 0.070(4) 0.046(4) 0.033(3) -0.003(3) 0.024(3) -0.001(4)
O22W 0.042(2) 0.0214(16) 0.038(2) -0.0014(15) 0.0165(18) 0.0022(16)
O3W 0.052(2) 0.0338(19) 0.0125(15) 0.0008(14) 0.0077(14) 0.0170(16)
N1 0.0219(8) 0.0289(10) 0.0202(9) -0.0003(8) 0.0046(7) 0.0027(7)
N2 0.0237(8) 0.0246(10) 0.0200(9) 0.0016(8) 0.0073(7) 0.0033(7)
N3 0.0257(9) 0.0221(10) 0.0231(9) -0.0002(8) 0.0085(7) -0.0037(7)
N4 0.0237(8) 0.0220(9) 0.0221(9) 0.0013(8) 0.0061(7) -0.0010(7)
C1 0.0244(10) 0.0329(13) 0.0233(11) -0.0020(10) 0.0063(9) 0.0047(9)
C2 0.0219(10) 0.0357(13) 0.0228(11) -0.0033(10) 0.0060(8) -0.0024(9)
C3 0.0209(9) 0.0295(12) 0.0172(10) 0.0006(9) 0.0027(8) 0.0012(8)
C4 0.0237(10) 0.0260(11) 0.0220(11) -0.0006(9) 0.0065(8) 0.0025(8)
C5 0.0261(10) 0.0281(12) 0.0279(12) -0.0018(10) 0.0116(9) -0.0027(9)
C6 0.0235(10) 0.0298(12) 0.0248(12) -0.0019(10) 0.0057(9) -0.0033(8)
C7 0.0216(10) 0.0212(11) 0.0225(11) -0.0007(9) 0.0034(8) 0.0022(8)
C8 0.0223(10) 0.0224(11) 0.0232(11) 0.0017(9) 0.0067(8) -0.0009(8)
C9 0.0200(9) 0.0278(12) 0.0208(11) 0.0000(9) 0.0048(8) -0.0025(8)
C10 0.0205(9) 0.0242(11) 0.0208(10) 0.0007(9) 0.0052(8) 0.0005(8)
C11 0.0215(10) 0.0236(11) 0.0203(10) 0.0013(9) 0.0045(8) 0.0001(8)
C12 0.0235(10) 0.0244(11) 0.0253(11) 0.0015(9) 0.0014(8) 0.0025(8)
C13 0.0273(11) 0.0274(12) 0.0250(11) 0.0038(10) -0.0011(9) 0.0009(9)
C14 0.0252(10) 0.0280(12) 0.0215(11) 0.0010(10) 0.0003(9) -0.0014(9)
C15 0.0249(10) 0.0349(13) 0.0228(11) -0.0018(10) 0.0076(9) -0.0059(9)
C16 0.0272(11) 0.0351(13) 0.0213(11) 0.0014(10) 0.0060(9) -0.0091(9)
C17 0.0233(10) 0.0277(12) 0.0194(10) 0.0016(9) 0.0023(8) -0.0018(8)
C18 0.0392(13) 0.0300(13) 0.0227(11) 0.0042(10) 0.0023(10) -0.0080(10)
C19 0.0180(9) 0.0215(11) 0.0252(11) 0.0010(9) 0.0075(8) 0.0016(8)
C20 0.0199(9) 0.0242(11) 0.0257(11) -0.0020(9) 0.0062(8) -0.0005(8)
C21 0.0189(9) 0.0227(11) 0.0241(11) 0.0004(9) 0.0055(8) 0.0013(8)
C22 0.0198(9) 0.0237(11) 0.0214(11) 0.0006(9) 0.0044(8) 0.0006(8)
C23 0.0214(9) 0.0226(11) 0.0252(11) -0.0011(9) 0.0059(8) 0.0009(8)
C24 0.0304(11) 0.0214(11) 0.0282(12) 0.0018(10) 0.0058(9) 0.0060(9)
C25 0.0339(12) 0.0261(12) 0.0231(11) 0.0017(9) 0.0048(9) 0.0057(9)
C26 0.0239(10) 0.0237(11) 0.0223(11) -0.0027(9) 0.0042(8) 0.0027(8)
C27 0.0229(10) 0.0241(11) 0.0248(11) 0.0067(9) 0.0088(9) 0.0042(8)
C28 0.0191(10) 0.0284(12) 0.0415(15) 0.0111(11) 0.0106(10) 0.0028(8)
C29 0.0218(10) 0.0217(11) 0.0235(11) 0.0056(9) 0.0053(8) 0.0024(8)
C30 0.0205(9) 0.0208(11) 0.0273(11) 0.0040(9) 0.0046(8) 0.0005(8)
C31 0.0194(10) 0.0268(12) 0.0338(13) 0.0071(10) 0.0065(9) 0.0030(8)
C32 0.0204(10) 0.0347(14) 0.0417(15) 0.0044(12) 0.0017(10) -0.0021(9)
C33 0.0317(12) 0.0299(13) 0.0338(14) -0.0002(11) -0.0034(10) -0.0022(10)
C34 0.0300(11) 0.0259(12) 0.0263(12) 0.0001(10) 0.0045(9) 0.0021(9)

loop_
_atom_type_symbol
_atom_type_description
_atom_type_scat_dispersion_real
_atom_type_scat_dispersion_imag
_atom_type_scat_source
C C 0.0033 0.0016 'International Tables Vol C Tables 4.2.6.8 and 6.1.1.4'
H H 0.0000 0.0000 'International Tables Vol C Tables 4.2.6.8 and 6.1.1.4'
N N 0.0061 0.0033 'International Tables Vol C Tables 4.2.6.8 and 6.1.1.4'
O O 0.0106 0.0060 'International Tables Vol C Tables 4.2.6.8 and 6.1.1.4'
Cu Cu 0.3201 1.2651 'International Tables Vol C Tables 4.2.6.8 and 6.1.1.4'

loop_
_geom_angle_atom_site_label_1
_geom_angle_atom_site_label_2
_geom_angle_atom_site_label_3
_geom_angle
_geom_angle_site_symmetry_1
_geom_angle_site_symmetry_3
O1 Cu1 O1 180.000(1) . 3_666
O1 Cu1 N4 91.28(7) . 2
O1 Cu1 N4 88.72(7) 3_666 2
O1 Cu1 N4 88.72(7) . 4_666
O1 Cu1 N4 91.28(7) 3_666 4_666
N4 Cu1 N4 180.00(9) 2 4_666
O1 Cu1 N1 82.37(7) . .
O1 Cu1 N1 97.63(7) 3_666 .
N4 Cu1 N1 90.53(7) 2 .
N4 Cu1 N1 89.47(7) 4_666 .
O1 Cu1 N1 97.63(7) . 3_666
O1 Cu1 N1 82.37(7) 3_666 3_666
N4 Cu1 N1 89.47(7) 2 3_666
N4 Cu1 N1 90.53(7) 4_666 3_666
N1 Cu1 N1 180.0 . 3_666
O1 Cu2 O3 175.53(7) . .
O1 Cu2 O2 94.80(7) . .
O3 Cu2 O2 88.92(7) . .
O1 Cu2 N2 88.16(7) . .
O3 Cu2 N2 89.65(7) . .
O2 Cu2 N2 153.04(7) . .
O1 Cu2 N3 88.33(7) . 4_666
O3 Cu2 N3 87.98(7) . 4_666
O2 Cu2 N3 111.80(7) . 4_666
N2 Cu2 N3 95.05(7) . 4_666
O10 Cu3 O6 87.63(7) 1_655 2_655
O10 Cu3 O7 169.07(8) 1_655 .
O6 Cu3 O7 91.00(6) 2_655 .
O10 Cu3 O4 88.33(7) 1_655 .
O6 Cu3 O4 172.75(7) 2_655 .
O7 Cu3 O4 91.84(6) . .
O10 Cu3 O8 110.53(7) 1_655 .
O6 Cu3 O8 87.10(6) 2_655 .
O7 Cu3 O8 58.56(6) . .
O4 Cu3 O8 88.69(6) . .
O10 Cu3 C27 139.42(8) 1_655 .
O6 Cu3 C27 88.79(7) 2_655 .
O7 Cu3 C27 29.67(7) . .
O4 Cu3 C27 90.37(7) . .
O8 Cu3 C27 28.89(6) . .
O10 Cu3 O2 87.79(7) 1_655 .
O6 Cu3 O2 100.52(6) 2_655 .
O7 Cu3 O2 103.12(6) . .
O4 Cu3 O2 85.33(6) . .
O8 Cu3 O2 160.57(5) . .
C27 Cu3 O2 132.51(6) . .
Cu2 O1 Cu1 114.48(8) . .
Cu2 O1 H1H 119.5 . .
Cu1 O1 H1H 114.4 . .
Cu2 O2 Cu3 88.11(6) . .
Cu2 O2 H1W 110.5 . .
Cu3 O2 H1W 78.4 . .
Cu2 O2 H2W 139.2 . .
Cu3 O2 H2W 86.9 . .
H1W O2 H2W 108.0 . .
C19 O3 Cu2 122.75(14) . .
C19 O4 Cu3 137.89(15) . .
C20 O6 Cu3 120.96(15) . 2_645
C27 O7 Cu3 100.67(13) . .
C27 O8 Cu3 77.73(13) . .
C28 O10 Cu3 130.40(17) . 1_455
C1 N1 N2 118.4(2) . .
C1 N1 Cu1 126.79(16) . .
N2 N1 Cu1 114.67(13) . .
C4 N2 N1 119.48(18) . .
C4 N2 Cu2 126.84(14) . .
N1 N2 Cu2 113.64(14) . .
C5 N3 N4 118.52(19) . .
C5 N3 Cu2 129.95(15) . 4_565
N4 N3 Cu2 110.73(13) . 4_565
C8 N4 N3 120.70(18) . .
C8 N4 Cu1 121.31(14) . 2_545
N3 N4 Cu1 117.97(14) . 2_545
N1 C1 C2 124.1(2) . .
N1 C1 H1 118.0 . .
C2 C1 H1 118.0 . .
C3 C2 C1 118.4(2) . .
C3 C2 H2 120.8 . .
C1 C2 H2 120.8 . .
C2 C3 C4 114.5(2) . .
C2 C3 C9 124.5(2) . .
C4 C3 C9 120.96(19) . .
N2 C4 C3 125.0(2) . .
N2 C4 H4 117.5 . .
C3 C4 H4 117.5 . .
N3 C5 C6 123.3(2) . .
N3 C5 H5 118.4 . .
C6 C5 H5 118.4 . .
C7 C6 C5 118.5(2) . .
C7 C6 H6 120.8 . .
C5 C6 H6 120.8 . .
C6 C7 C8 115.3(2) . .
C6 C7 C11 123.14(19) . .
C8 C7 C11 121.56(19) . .
N4 C8 C7 123.6(2) . .
N4 C8 H8 118.2 . .
C7 C8 H8 118.2 . .
C3 C9 C15 111.75(18) . .
C3 C9 C14 110.48(17) . .
C15 C9 C14 108.62(19) . .
C3 C9 C10 109.18(18) . .
C15 C9 C10 108.14(17) . .
C14 C9 C10 108.60(18) . .
C9 C10 C11 110.99(18) . .
C9 C10 H10A 109.4 . .
C11 C10 H10A 109.4 . .
C9 C10 H10B 109.4 . .
C11 C10 H10B 109.4 . .
H10A C10 H10B 108.0 . .
C7 C11 C17 111.90(17) . .
C7 C11 C12 109.54(17) . .
C17 C11 C12 109.02(18) . .
C7 C11 C10 109.53(18) . .
C17 C11 C10 108.35(18) . .
C12 C11 C10 108.42(17) . .
C13 C12 C11 110.03(18) . .
C13 C12 H12A 109.7 . .
C11 C12 H12A 109.7 . .
C13 C12 H12B 109.7 . .
C11 C12 H12B 109.7 . .
H12A C12 H12B 108.2 . .
C14 C13 C18 109.7(2) . .
C14 C13 C12 109.9(2) . .
C18 C13 C12 109.49(19) . .
C14 C13 H13 109.3 . .
C18 C13 H13 109.3 . .
C12 C13 H13 109.3 . .
C13 C14 C9 110.24(18) . .
C13 C14 H14A 109.6 . .
C9 C14 H14A 109.6 . .
C13 C14 H14B 109.6 . .
C9 C14 H14B 109.6 . .
H14A C14 H14B 108.1 . .
C16 C15 C9 110.31(19) . .
C16 C15 H15A 109.6 . .
C9 C15 H15A 109.6 . .
C16 C15 H15B 109.6 . .
C9 C15 H15B 109.6 . .
H15A C15 H15B 108.1 . .
C15 C16 C17 109.67(19) . .
C15 C16 C18 110.36(19) . .
C17 C16 C18 109.5(2) . .
C15 C16 H16 109.1 . .
C17 C16 H16 109.1 . .
C18 C16 H16 109.1 . .
C16 C17 C11 110.03(18) . .
C16 C17 H17A 109.7 . .
C11 C17 H17A 109.7 . .
C16 C17 H17B 109.7 . .
C11 C17 H17B 109.7 . .
H17A C17 H17B 108.2 . .
C16 C18 C13 109.01(19) . .
C16 C18 H18A 109.9 . .
C13 C18 H18A 109.9 . .
C16 C18 H18B 109.9 . .
C13 C18 H18B 109.9 . .
H18A C18 H18B 108.3 . .
O4 C19 O3 126.5(2) . .
O4 C19 C21 116.6(2) . .
O3 C19 C21 116.67(19) . .
O5 C20 O6 125.2(2) . .
O5 C20 C23 118.3(2) . .
O6 C20 C23 116.6(2) . .
C22 C21 C26 120.0(2) . .
C22 C21 C19 119.3(2) . .
C26 C21 C19 120.5(2) . .
C21 C22 C23 120.5(2) . .
C21 C22 H22 119.7 . .
C23 C22 H22 119.7 . .
C22 C23 C24 119.1(2) . .
C22 C23 C20 119.1(2) . .
C24 C23 C20 121.8(2) . .
C25 C24 C23 120.8(2) . .
C25 C24 H24 119.6 . .
C23 C24 H24 119.6 . .
C24 C25 C26 119.9(2) . .
C24 C25 H25 120.1 . .
C26 C25 H25 120.1 . .
C25 C26 C21 119.7(2) . .
C25 C26 H26 120.1 . .
C21 C26 H26 120.1 . .
O8 C27 O7 123.0(2) . .
O8 C27 C29 119.1(2) . .
O7 C27 C29 117.82(19) . .
O8 C27 Cu3 73.38(12) . .
O7 C27 Cu3 49.67(10) . .
C29 C27 Cu3 167.49(17) . .
O9 C28 O10 126.1(2) . .
O9 C28 C31 122.0(2) . .
O10 C28 C31 111.8(2) . .
C34 C29 C30 119.8(2) . .
C34 C29 C27 118.8(2) . .
C30 C29 C27 121.4(2) . .
C31 C30 C29 119.6(2) . .
C31 C30 H30 120.2 . .
C29 C30 H30 120.2 . .
C30 C31 C32 119.5(2) . .
C30 C31 C28 121.5(2) . .
C32 C31 C28 118.9(2) . .
C33 C32 C31 120.9(2) . .
C33 C32 H32 119.6 . .
C31 C32 H32 119.6 . .
C34 C33 C32 119.5(2) . .
C34 C33 H33 120.3 . .
C32 C33 H33 120.3 . .
C33 C34 C29 120.6(2) . .
C33 C34 H34 119.7 . .
C29 C34 H34 119.7 . .

loop_
_geom_bond_atom_site_label_1
_geom_bond_atom_site_label_2
_geom_bond_distance
_geom_bond_site_symmetry_2
Cu1 O1 1.9160(14) .
Cu1 O1 1.9160(14) 3_666
Cu1 N4 2.1732(18) 2
Cu1 N4 2.1732(18) 4_666
Cu1 N1 2.300(2) .
Cu1 N1 2.300(2) 3_666
Cu2 O1 1.8785(15) .
Cu2 O3 1.9245(15) .
Cu2 O2 2.0093(16) .
Cu2 N2 2.1672(19) .
Cu2 N3 2.227(2) 4_666
Cu3 O10 1.9141(16) 1_655
Cu3 O6 1.9616(16) 2_655
Cu3 O7 1.9617(14) .
Cu3 O4 1.9715(16) .
Cu3 O8 2.4799(18) .
Cu3 C27 2.529(2) .
Cu3 O2 2.7019(18) .
O1 H1H 0.8520 .
O2 H1W 0.8493 .
O2 H2W 0.8522 .
O3 C19 1.263(3) .
O4 C19 1.255(3) .
O5 C20 1.259(3) .
O6 C20 1.270(3) .
O7 C27 1.274(3) .
O8 C27 1.250(3) .
O9 C28 1.234(3) .
O10 C28 1.279(3) .
N1 C1 1.324(3) .
N1 N2 1.353(3) .
N2 C4 1.319(3) .
N3 C5 1.332(3) .
N3 N4 1.341(3) .
N4 C8 1.323(3) .
C1 C2 1.395(4) .
C1 H1 0.9500 .
C2 C3 1.381(3) .
C2 H2 0.9500 .
C3 C4 1.415(3) .
C3 C9 1.522(3) .
C4 H4 0.9500 .
C5 C6 1.393(3) .
C5 H5 0.9500 .
C6 C7 1.386(3) .
C6 H6 0.9500 .
C7 C8 1.409(3) .
C7 C11 1.520(3) .
C8 H8 0.9500 .
C9 C15 1.543(3) .
C9 C14 1.549(3) .
C9 C10 1.551(3) .
C10 C11 1.554(3) .
C10 H10A 0.9900 .
C10 H10B 0.9900 .
C11 C17 1.545(3) .
C11 C12 1.545(3) .
C12 C13 1.535(3) .
C12 H12A 0.9900 .
C12 H12B 0.9900 .
C13 C14 1.533(3) .
C13 C18 1.535(3) .
C13 H13 1.0000 .
C14 H14A 0.9900 .
C14 H14B 0.9900 .
C15 C16 1.528(4) .
C15 H15A 0.9900 .
C15 H15B 0.9900 .
C16 C17 1.529(3) .
C16 C18 1.533(4) .
C16 H16 1.0000 .
C17 H17A 0.9900 .
C17 H17B 0.9900 .
C18 H18A 0.9900 .
C18 H18B 0.9900 .
C19 C21 1.498(3) .
C20 C23 1.499(3) .
C21 C22 1.388(3) .
C21 C26 1.395(3) .
C22 C23 1.389(3) .
C22 H22 0.9500 .
C23 C24 1.396(3) .
C24 C25 1.383(3) .
C24 H24 0.9500 .
C25 C26 1.392(3) .
C25 H25 0.9500 .
C26 H26 0.9500 .
C27 C29 1.500(3) .
C28 C31 1.513(3) .
C29 C34 1.394(3) .
C29 C30 1.397(3) .
C30 C31 1.394(3) .
C30 H30 0.9500 .
C31 C32 1.395(4) .
C32 C33 1.383(4) .
C32 H32 0.9500 .
C33 C34 1.382(3) .
C33 H33 0.9500 .
C34 H34 0.9500 .

loop_
_geom_torsion_atom_site_label_1
_geom_torsion_atom_site_label_2
_geom_torsion_atom_site_label_3
_geom_torsion_atom_site_label_4
_geom_torsion
_geom_torsion_site_symmetry_1
_geom_torsion_site_symmetry_4
O2 Cu2 O1 Cu1 -156.20(9) . .
N2 Cu2 O1 Cu1 50.65(9) . .
N3 Cu2 O1 Cu1 -44.46(9) 4_666 .
N4 Cu1 O1 Cu2 -140.96(9) 2 .
N4 Cu1 O1 Cu2 39.04(9) 4_666 .
N1 Cu1 O1 Cu2 -50.60(8) . .
N1 Cu1 O1 Cu2 129.40(8) 3_666 .
O1 Cu2 O2 Cu3 -105.55(6) . .
O3 Cu2 O2 Cu3 76.93(6) . .
N2 Cu2 O2 Cu3 -10.16(16) . .
N3 Cu2 O2 Cu3 164.33(5) 4_666 .
O10 Cu3 O2 Cu2 -146.60(7) 1_655 .
O6 Cu3 O2 Cu2 126.22(6) 2_655 .
O7 Cu3 O2 Cu2 32.70(7) . .
O4 Cu3 O2 Cu2 -58.10(6) . .
O8 Cu3 O2 Cu2 14.42(19) . .
C27 Cu3 O2 Cu2 28.10(10) . .
O2 Cu2 O3 C19 -75.96(16) . .
N2 Cu2 O3 C19 77.12(16) . .
N3 Cu2 O3 C19 172.18(16) 4_666 .
O10 Cu3 O4 C19 100.5(2) 1_655 .
O7 Cu3 O4 C19 -90.4(2) . .
O8 Cu3 O4 C19 -148.9(2) . .
C27 Cu3 O4 C19 -120.0(2) . .
O2 Cu3 O4 C19 12.6(2) . .
O10 Cu3 O7 C27 3.2(5) 1_655 .
O6 Cu3 O7 C27 85.81(14) 2_655 .
O4 Cu3 O7 C27 -87.52(14) . .
O8 Cu3 O7 C27 -0.17(12) . .
O2 Cu3 O7 C27 -173.15(13) . .
O10 Cu3 O8 C27 -179.15(13) 1_655 .
O6 Cu3 O8 C27 -92.77(14) 2_655 .
O7 Cu3 O8 C27 0.18(13) . .
O4 Cu3 O8 C27 93.13(14) . .
O2 Cu3 O8 C27 21.2(2) . .
O1 Cu1 N1 C1 -152.0(2) . .
O1 Cu1 N1 C1 28.0(2) 3_666 .
N4 Cu1 N1 C1 -60.77(19) 2 .
N4 Cu1 N1 C1 119.23(19) 4_666 .
O1 Cu1 N1 N2 31.85(14) . .
O1 Cu1 N1 N2 -148.15(14) 3_666 .
N4 Cu1 N1 N2 123.06(15) 2 .
N4 Cu1 N1 N2 -56.94(15) 4_666 .
C1 N1 N2 C4 -0.7(3) . .
Cu1 N1 N2 C4 175.85(16) . .
C1 N1 N2 Cu2 177.40(16) . .
Cu1 N1 N2 Cu2 -6.10(17) . .
O1 Cu2 N2 C4 155.09(19) . .
O3 Cu2 N2 C4 -28.80(19) . .
O2 Cu2 N2 C4 58.1(3) . .
N3 Cu2 N2 C4 -116.74(19) 4_666 .
O1 Cu2 N2 N1 -22.80(14) . .
O3 Cu2 N2 N1 153.31(15) . .
O2 Cu2 N2 N1 -119.77(17) . .
N3 Cu2 N2 N1 65.37(15) 4_666 .
C5 N3 N4 C8 3.3(3) . .
Cu2 N3 N4 C8 -167.55(16) 4_565 .
C5 N3 N4 Cu1 -175.09(16) . 2_545
Cu2 N3 N4 Cu1 14.08(18) 4_565 2_545
N2 N1 C1 C2 1.7(3) . .
Cu1 N1 C1 C2 -174.35(17) . .
N1 C1 C2 C3 -0.8(4) . .
C1 C2 C3 C4 -1.1(3) . .
C1 C2 C3 C9 178.9(2) . .
N1 N2 C4 C3 -1.3(3) . .
Cu2 N2 C4 C3 -179.07(16) . .
C2 C3 C4 N2 2.1(3) . .
C9 C3 C4 N2 -177.9(2) . .
N4 N3 C5 C6 -2.5(3) . .
Cu2 N3 C5 C6 166.27(18) 4_565 .
N3 C5 C6 C7 -1.3(4) . .
C5 C6 C7 C8 4.0(3) . .
C5 C6 C7 C11 -176.3(2) . .
N3 N4 C8 C7 -0.3(3) . .
Cu1 N4 C8 C7 178.05(16) 2_545 .
C6 C7 C8 N4 -3.4(3) . .
C11 C7 C8 N4 176.9(2) . .
C2 C3 C9 C15 -4.9(3) . .
C4 C3 C9 C15 175.1(2) . .
C2 C3 C9 C14 -126.0(2) . .
C4 C3 C9 C14 54.0(3) . .
C2 C3 C9 C10 114.6(2) . .
C4 C3 C9 C10 -65.4(2) . .
C3 C9 C10 C11 179.26(16) . .
C15 C9 C10 C11 -59.0(2) . .
C14 C9 C10 C11 58.7(2) . .
C6 C7 C11 C17 178.8(2) . .
C8 C7 C11 C17 -1.6(3) . .
C6 C7 C11 C12 -60.2(3) . .
C8 C7 C11 C12 119.4(2) . .
C6 C7 C11 C10 58.6(3) . .
C8 C7 C11 C10 -121.8(2) . .
C9 C10 C11 C7 -178.68(16) . .
C9 C10 C11 C17 59.0(2) . .
C9 C10 C11 C12 -59.2(2) . .
C7 C11 C12 C13 178.88(18) . .
C17 C11 C12 C13 -58.4(2) . .
C10 C11 C12 C13 59.4(2) . .
C11 C12 C13 C14 -60.6(2) . .
C11 C12 C13 C18 59.9(3) . .
C18 C13 C14 C9 -60.2(2) . .
C12 C13 C14 C9 60.2(2) . .
C3 C9 C14 C13 -178.35(18) . .
C15 C9 C14 C13 58.8(2) . .
C10 C9 C14 C13 -58.6(2) . .
C3 C9 C15 C16 179.60(18) . .
C14 C9 C15 C16 -58.3(2) . .
C10 C9 C15 C16 59.4(2) . .
C9 C15 C16 C17 -61.1(2) . .
C9 C15 C16 C18 59.7(2) . .
C15 C16 C17 C11 60.8(2) . .
C18 C16 C17 C11 -60.5(2) . .
C7 C11 C17 C16 179.98(18) . .
C12 C11 C17 C16 58.7(2) . .
C10 C11 C17 C16 -59.2(2) . .
C15 C16 C18 C13 -59.7(3) . .
C17 C16 C18 C13 61.1(3) . .
C14 C13 C18 C16 59.9(2) . .
C12 C13 C18 C16 -60.8(3) . .
Cu3 O4 C19 O3 12.7(3) . .
Cu3 O4 C19 C21 -172.72(14) . .
Cu2 O3 C19 O4 18.5(3) . .
Cu2 O3 C19 C21 -156.06(13) . .
Cu3 O6 C20 O5 -8.2(3) 2_645 .
Cu3 O6 C20 C23 171.04(13) 2_645 .
O4 C19 C21 C22 -1.4(3) . .
O3 C19 C21 C22 173.71(18) . .
O4 C19 C21 C26 -175.77(19) . .
O3 C19 C21 C26 -0.6(3) . .
C26 C21 C22 C23 0.8(3) . .
C19 C21 C22 C23 -173.57(18) . .
C21 C22 C23 C24 0.4(3) . .
C21 C22 C23 C20 -179.93(18) . .
O5 C20 C23 C22 -10.5(3) . .
O6 C20 C23 C22 170.23(19) . .
O5 C20 C23 C24 169.2(2) . .
O6 C20 C23 C24 -10.1(3) . .
C22 C23 C24 C25 -1.2(3) . .
C20 C23 C24 C25 179.1(2) . .
C23 C24 C25 C26 0.8(3) . .
C24 C25 C26 C21 0.4(3) . .
C22 C21 C26 C25 -1.2(3) . .
C19 C21 C26 C25 173.11(19) . .
Cu3 O8 C27 O7 -0.3(2) . .
Cu3 O8 C27 C29 -179.9(2) . .
Cu3 O7 C27 O8 0.4(3) . .
Cu3 O7 C27 C29 179.96(16) . .
O10 Cu3 C27 O8 1.23(19) 1_655 .
O6 Cu3 C27 O8 86.17(13) 2_655 .
O7 Cu3 C27 O8 -179.7(2) . .
O4 Cu3 C27 O8 -86.63(13) . .
O2 Cu3 C27 O8 -170.62(11) . .
O10 Cu3 C27 O7 -179.08(13) 1_655 .
O6 Cu3 C27 O7 -94.13(14) 2_655 .
O4 Cu3 C27 O7 93.07(14) . .
O8 Cu3 C27 O7 179.7(2) . .
O2 Cu3 C27 O7 9.07(17) . .
Cu3 O10 C28 O9 -29.1(4) 1_455 .
Cu3 O10 C28 C31 153.48(18) 1_455 .
O8 C27 C29 C34 1.6(3) . .
O7 C27 C29 C34 -178.0(2) . .
Cu3 C27 C29 C34 -177.8(6) . .
O8 C27 C29 C30 179.5(2) . .
O7 C27 C29 C30 -0.2(3) . .
Cu3 C27 C29 C30 0.0(9) . .
C34 C29 C30 C31 -1.5(3) . .
C27 C29 C30 C31 -179.3(2) . .
C29 C30 C31 C32 4.3(3) . .
C29 C30 C31 C28 -172.6(2) . .
O9 C28 C31 C30 -34.1(4) . .
O10 C28 C31 C30 143.5(2) . .
O9 C28 C31 C32 149.0(2) . .
O10 C28 C31 C32 -33.4(3) . .
C30 C31 C32 C33 -3.9(4) . .
C28 C31 C32 C33 173.2(2) . .
C31 C32 C33 C34 0.5(4) . .
C32 C33 C34 C29 2.4(4) . .
C30 C29 C34 C33 -1.9(3) . .
C27 C29 C34 C33 175.9(2) . .
